data_4515140
loop_
_publ_author_name
'Suzuki, Shuichi'
'Maya, Ryochi'
'Uchida, Yoshiaki'
'Naota, Takeshi'

_publ_section_title
;
 Strategy for Stimuli-Induced Spin Control Using a Liquescent Radical
 Cation.
;
_journal_issue 6
_journal_name_full 'ACS omega'
_journal_page_first 10031
_journal_page_last 10035
_journal_paper_doi 10.1021/acsomega.9b00982
_journal_volume 4
_journal_year 2019
_chemical_formula_moiety 'C19 H19 F6 N2 O4 S3'
_chemical_formula_sum 'C19 H19 F6 N2 O4 S3'
_chemical_formula_weight 549.54
_space_group_crystal_system monoclinic
_space_group_IT_number 14
_space_group_name_Hall '-P 2ybc'
_space_group_name_H-M_alt 'P 1 21/c 1'
_symmetry_space_group_name_Hall '-P 2ybc'
_symmetry_space_group_name_H-M 'P 1 21/c 1'
_atom_sites_solution_hydrogens geom
_atom_sites_solution_primary direct
_atom_sites_solution_secondary difmap
_cell_angle_alpha 90.0000
_cell_angle_beta 96.700(3)
_cell_angle_gamma 90.0000
_cell_formula_units_Z 8
_cell_length_a 17.677(2)
_cell_length_b 20.167(3)
_cell_length_c 12.8973(16)
_cell_measurement_reflns_used 7631
_cell_measurement_temperature 150
_cell_measurement_theta_max 27.50
_cell_measurement_theta_min 3.10
_cell_volume 4566.4(10)
_computing_cell_refinement 'CrystalClear-SM Expert 2.1 b45'
_computing_data_collection 'CrystalClear-SM Expert 2.1 b45 (Rigaku, 2015)'
_computing_data_reduction 'CrystalClear-SM Expert 2.1 b45'
_computing_molecular_graphics 'CrystalStructure 4.1'
_computing_publication_material 'CrystalStructure 4.1 (Rigaku, 2014)'
_computing_structure_refinement 'SHELXL97 (Sheldrick, 2008)'
_computing_structure_solution 'SIR2004 (Burla, et al., 2005)'
_diffrn_ambient_temperature 150
_diffrn_detector_area_resol_mean 5.814
_diffrn_measured_fraction_theta_full 0.992
_diffrn_measured_fraction_theta_max 0.992
_diffrn_measurement_device_type 'Rigaku XtaLAB P200'
_diffrn_measurement_method \w
_diffrn_radiation_type 'Mo K\a'
_diffrn_radiation_wavelength 0.71075
_diffrn_reflns_av_R_equivalents 0.0347
_diffrn_reflns_Laue_measured_fraction_full 0.000
_diffrn_reflns_Laue_measured_fraction_max 0.000
_diffrn_reflns_limit_h_max 22
_diffrn_reflns_limit_h_min -22
_diffrn_reflns_limit_k_max 19
_diffrn_reflns_limit_k_min -26
_diffrn_reflns_limit_l_max 16
_diffrn_reflns_limit_l_min -16
_diffrn_reflns_number 42448
_diffrn_reflns_point_group_measured_fraction_full 0.000
_diffrn_reflns_point_group_measured_fraction_max 0.000
_diffrn_reflns_theta_full 27.500
_diffrn_reflns_theta_max 27.500
_diffrn_reflns_theta_min 3.077
_diffrn_standards_number 0
_exptl_absorpt_coefficient_mu 0.403
_exptl_absorpt_correction_T_max 0.922
_exptl_absorpt_correction_T_min 0.772
_exptl_absorpt_correction_type multi-scan
_exptl_absorpt_process_details 'REQAB (Rigaku, 1998)'
_exptl_crystal_colour green
_exptl_crystal_density_diffrn 1.599
_exptl_crystal_density_method 'not measured'
_exptl_crystal_description block
_exptl_crystal_F_000 2248.00
_exptl_crystal_size_max 0.200
_exptl_crystal_size_mid 0.200
_exptl_crystal_size_min 0.200
_refine_diff_density_max 0.66
_refine_diff_density_min -0.38
_refine_ls_extinction_method none
_refine_ls_goodness_of_fit_ref 1.090
_refine_ls_hydrogen_treatment constr
_refine_ls_number_parameters 613
_refine_ls_number_reflns 10391
_refine_ls_number_restraints 0
_refine_ls_R_factor_all 0.0832
_refine_ls_R_factor_gt 0.0510
_refine_ls_shift/su_max 0.001
_refine_ls_structure_factor_coef Fsqd
_refine_ls_weighting_details 'w = 1/[\s^2^(Fo^2^)+(0.0464P)^2^+6.8240P] where P=(Fo^2^+2Fc^2^)/3'
_refine_ls_weighting_scheme calc
_refine_ls_wR_factor_gt 0.1299
_refine_ls_wR_factor_ref 0.1416
_reflns_number_gt 7209
_reflns_number_total 10391
_reflns_threshold_expression F^2^>2.0\s(F^2^)
_cod_data_source_file ao9b00982_si_005.cif
_cod_data_source_block PTZ_C5_NTf2_150K
_cod_database_code 4515140

loop_
_symmetry_equiv_pos_site_id
_space_group_symop_operation_xyz
1 +X,+Y,+Z
2 -X,1/2+Y,1/2-Z
3 -X,-Y,-Z
4 +X,1/2-Y,1/2+Z

loop_
_atom_site_label
_atom_site_type_symbol
_atom_site_fract_x
_atom_site_fract_y
_atom_site_fract_z
_atom_site_U_iso_or_equiv
_atom_site_adp_type
_atom_site_occupancy
_atom_site_site_symmetry_multiplicity
_atom_site_calc_flag
_atom_site_refinement_flags
S1 S 0.72620(5) 0.27188(4) 0.14151(6) 0.02781(17) Uani 1 4 d .
S2 S 0.75830(5) 0.27540(4) 0.37353(6) 0.02837(17) Uani 1 4 d .
S3 S 1.09501(4) 0.59204(4) 0.30868(6) 0.02852(18) Uani 1 4 d .
S4 S 0.95857(5) 0.63588(4) 0.19866(7) 0.0356(2) Uani 1 4 d .
S5 S 0.55587(5) 0.64568(4) 0.28926(7) 0.0370(2) Uani 1 4 d .
S6 S 0.42161(5) 0.60073(4) 0.17564(6) 0.03081(18) Uani 1 4 d .
F1 F 1.18094(12) 0.59515(12) 0.15642(17) 0.0567(6) Uani 1 4 d .
F2 F 1.08864(13) 0.52551(12) 0.13322(16) 0.0565(6) Uani 1 4 d .
F3 F 1.18572(14) 0.50412(12) 0.24405(19) 0.0647(7) Uani 1 4 d .
F4 F 0.92050(14) 0.72809(14) 0.3246(3) 0.0897(10) Uani 1 4 d .
F5 F 0.91901(14) 0.62964(18) 0.3871(2) 0.0843(9) Uani 1 4 d .
F6 F 0.83072(12) 0.66186(14) 0.2710(2) 0.0691(7) Uani 1 4 d .
F7 F 0.67925(11) 0.68795(15) 0.2188(2) 0.0689(8) Uani 1 4 d .
F8 F 0.58844(13) 0.75955(14) 0.2053(2) 0.0673(7) Uani 1 4 d .
F9 F 0.58426(14) 0.67674(18) 0.10010(19) 0.0853(10) Uani 1 4 d .
F10 F 0.43528(14) 0.52807(12) 0.34487(17) 0.0588(6) Uani 1 4 d .
F11 F 0.33477(13) 0.58857(12) 0.32627(17) 0.0562(6) Uani 1 4 d .
F12 F 0.34190(15) 0.50123(11) 0.23147(19) 0.0640(7) Uani 1 4 d .
O1 O 1.15679(12) 0.62441(11) 0.37038(18) 0.0374(5) Uani 1 4 d .
O2 O 1.05632(14) 0.53972(12) 0.35456(19) 0.0424(6) Uani 1 4 d .
O3 O 0.93362(15) 0.56912(13) 0.1838(2) 0.0534(7) Uani 1 4 d .
O4 O 0.94206(14) 0.68193(15) 0.1156(2) 0.0565(7) Uani 1 4 d .
O5 O 0.56959(13) 0.68163(12) 0.38486(18) 0.0422(6) Uani 1 4 d .
O6 O 0.58775(16) 0.58095(14) 0.2833(2) 0.0610(8) Uani 1 4 d .
O7 O 0.46334(14) 0.55380(12) 0.12283(18) 0.0411(6) Uani 1 4 d .
O8 O 0.35745(13) 0.63278(11) 0.11928(18) 0.0383(5) Uani 1 4 d .
N1 N 0.72966(14) 0.42644(11) 0.13236(18) 0.0242(5) Uani 1 4 d .
N2 N 0.75972(15) 0.43013(12) 0.38359(18) 0.0274(5) Uani 1 4 d .
N3 N 1.04366(15) 0.64665(13) 0.2477(2) 0.0337(6) Uani 1 4 d .
N4 N 0.46971(15) 0.65434(13) 0.2432(2) 0.0356(6) Uani 1 4 d .
C1 C 0.80103(17) 0.32229(15) 0.1208(2) 0.0266(6) Uani 1 4 d .
C2 C 0.86907(19) 0.28945(17) 0.1057(2) 0.0347(7) Uani 1 4 d .
C3 C 0.9328(2) 0.32465(18) 0.0902(3) 0.0395(8) Uani 1 4 d .
C4 C 0.92988(19) 0.39373(18) 0.0905(3) 0.0393(8) Uani 1 4 d .
C5 C 0.86403(18) 0.42707(16) 0.1044(2) 0.0325(7) Uani 1 4 d .
C6 C 0.79672(17) 0.39262(14) 0.1199(2) 0.0259(6) Uani 1 4 d .
C7 C 0.65890(17) 0.39611(14) 0.1332(2) 0.0239(6) Uani 1 4 d .
C8 C 0.59144(18) 0.43371(16) 0.1296(2) 0.0306(7) Uani 1 4 d .
C9 C 0.52198(19) 0.40333(17) 0.1290(3) 0.0357(7) Uani 1 4 d .
C10 C 0.51522(19) 0.33439(17) 0.1321(3) 0.0352(7) Uani 1 4 d .
C11 C 0.57922(18) 0.29640(16) 0.1365(2) 0.0322(7) Uani 1 4 d .
C12 C 0.65102(17) 0.32632(14) 0.1367(2) 0.0254(6) Uani 1 4 d .
C13 C 0.73266(18) 0.49982(14) 0.1273(2) 0.0280(6) Uani 1 4 d .
C14 C 0.7217(2) 0.52592(15) 0.0159(2) 0.0334(7) Uani 1 4 d .
C15 C 0.7449(2) 0.59910(17) 0.0162(3) 0.0456(9) Uani 1 4 d .
C16 C 0.7311(3) 0.63272(18) -0.0876(3) 0.0515(10) Uani 1 4 d .
C17 C 0.7529(3) 0.7058(2) -0.0787(4) 0.0749(15) Uani 1 4 d .
C18 C 0.83446(18) 0.32798(14) 0.3750(2) 0.0269(6) Uani 1 4 d .
C19 C 0.90476(19) 0.29664(16) 0.3708(3) 0.0348(7) Uani 1 4 d .
C20 C 0.9703(2) 0.33289(18) 0.3735(3) 0.0401(8) Uani 1 4 d .
C21 C 0.9664(2) 0.40200(17) 0.3815(3) 0.0384(8) Uani 1 4 d .
C22 C 0.89796(19) 0.43374(16) 0.3848(2) 0.0336(7) Uani 1 4 d .
C23 C 0.82926(18) 0.39816(14) 0.3814(2) 0.0271(6) Uani 1 4 d .
C24 C 0.69134(17) 0.39803(15) 0.3953(2) 0.0272(6) Uani 1 4 d .
C25 C 0.62503(19) 0.43404(16) 0.4109(2) 0.0337(7) Uani 1 4 d .
C26 C 0.5592(2) 0.40215(17) 0.4268(3) 0.0375(8) Uani 1 4 d .
C27 C 0.5536(2) 0.33332(18) 0.4269(3) 0.0389(8) Uani 1 4 d .
C28 C 0.61624(19) 0.29650(17) 0.4098(2) 0.0335(7) Uani 1 4 d .
C29 C 0.68468(18) 0.32780(15) 0.3940(2) 0.0272(6) Uani 1 4 d .
C30 C 0.75887(19) 0.50398(14) 0.3877(2) 0.0302(7) Uani 1 4 d .
C31 C 0.76811(19) 0.53078(15) 0.4991(2) 0.0322(7) Uani 1 4 d .
C32 C 0.7377(2) 0.60164(17) 0.5018(3) 0.0445(9) Uani 1 4 d .
C33 C 0.7462(2) 0.63320(18) 0.6097(3) 0.0438(9) Uani 1 4 d .
C34 C 0.8259(3) 0.6504(2) 0.6481(4) 0.0670(13) Uani 1 4 d .
C35 C 1.1401(2) 0.55225(18) 0.2038(3) 0.0409(8) Uani 1 4 d .
C36 C 0.9051(2) 0.6660(2) 0.3011(4) 0.0520(10) Uani 1 4 d .
C37 C 0.60422(19) 0.6961(2) 0.1972(3) 0.0512(10) Uani 1 4 d .
C38 C 0.3809(2) 0.55206(18) 0.2752(3) 0.0425(8) Uani 1 4 d .
H1 H 0.87072 0.24237 0.1064 0.0417 Uiso 1 4 calc R
H2 H 0.97858 0.30234 0.07927 0.0474 Uiso 1 4 calc R
H3 H 0.97438 0.41831 0.08093 0.0472 Uiso 1 4 calc R
H4 H 0.86378 0.47417 0.10363 0.0390 Uiso 1 4 calc R
H5 H 0.59412 0.48073 0.12761 0.0367 Uiso 1 4 calc R
H6 H 0.47737 0.42983 0.12627 0.0428 Uiso 1 4 calc R
H7 H 0.46657 0.31423 0.13128 0.0422 Uiso 1 4 calc R
H8 H 0.57529 0.24947 0.13944 0.0387 Uiso 1 4 calc R
H9 H 0.78253 0.51515 0.16189 0.0336 Uiso 1 4 calc R
H10 H 0.69252 0.51852 0.16616 0.0336 Uiso 1 4 calc R
H11 H 0.66768 0.52117 -0.01358 0.0401 Uiso 1 4 calc R
H12 H 0.75335 0.50007 -0.02806 0.0401 Uiso 1 4 calc R
H13 H 0.71641 0.62319 0.06618 0.0548 Uiso 1 4 calc R
H14 H 0.79976 0.60247 0.04187 0.0548 Uiso 1 4 calc R
H15 H 0.67666 0.62865 -0.11512 0.0618 Uiso 1 4 calc R
H16 H 0.76156 0.61063 -0.13738 0.0618 Uiso 1 4 calc R
H17 H 0.72209 0.72789 -0.0304 0.0899 Uiso 1 4 calc R
H18 H 0.74349 0.72675 -0.14758 0.0899 Uiso 1 4 calc R
H19 H 0.80694 0.70988 -0.05235 0.0899 Uiso 1 4 calc R
H20 H 0.90691 0.24968 0.36596 0.0417 Uiso 1 4 calc R
H21 H 1.01779 0.31149 0.37006 0.0481 Uiso 1 4 calc R
H22 H 1.01189 0.42738 0.38476 0.0460 Uiso 1 4 calc R
H23 H 0.897 0.48074 0.38945 0.0403 Uiso 1 4 calc R
H24 H 0.62626 0.48113 0.41033 0.0404 Uiso 1 4 calc R
H25 H 0.51585 0.4278 0.4381 0.0451 Uiso 1 4 calc R
H26 H 0.50727 0.31224 0.43864 0.0467 Uiso 1 4 calc R
H27 H 0.61316 0.24947 0.40859 0.0402 Uiso 1 4 calc R
H28 H 0.71015 0.52026 0.3508 0.0362 Uiso 1 4 calc R
H29 H 0.80062 0.52139 0.35051 0.0362 Uiso 1 4 calc R
H30 H 0.82265 0.53011 0.52729 0.0387 Uiso 1 4 calc R
H31 H 0.74008 0.502 0.5437 0.0387 Uiso 1 4 calc R
H32 H 0.76489 0.62948 0.45484 0.0533 Uiso 1 4 calc R
H33 H 0.68312 0.60152 0.47403 0.0533 Uiso 1 4 calc R
H34 H 0.71477 0.67392 0.60749 0.0526 Uiso 1 4 calc R
H35 H 0.72648 0.60212 0.65961 0.0526 Uiso 1 4 calc R
H36 H 0.82794 0.67014 0.71775 0.0804 Uiso 1 4 calc R
H37 H 0.84536 0.68218 0.6002 0.0804 Uiso 1 4 calc R
H38 H 0.85725 0.61017 0.65165 0.0804 Uiso 1 4 calc R

loop_
_atom_site_aniso_label
_atom_site_aniso_U_11
_atom_site_aniso_U_22
_atom_site_aniso_U_33
_atom_site_aniso_U_12
_atom_site_aniso_U_13
_atom_site_aniso_U_23
S1 0.0399(4) 0.0190(4) 0.0248(4) -0.0002(3) 0.0046(3) -0.0012(3)
S2 0.0407(4) 0.0199(4) 0.0249(4) 0.0013(3) 0.0053(3) 0.0016(3)
S3 0.0317(4) 0.0251(4) 0.0285(4) 0.0008(3) 0.0027(3) -0.0002(3)
S4 0.0290(4) 0.0306(4) 0.0454(5) -0.0033(3) -0.0029(4) 0.0006(4)
S5 0.0337(4) 0.0350(4) 0.0402(5) 0.0129(4) -0.0043(4) -0.0075(4)
S6 0.0369(4) 0.0260(4) 0.0289(4) 0.0040(3) 0.0013(3) 0.0005(3)
F1 0.0519(13) 0.0780(17) 0.0438(12) -0.0027(12) 0.0210(10) 0.0003(12)
F2 0.0677(15) 0.0612(15) 0.0391(12) 0.0001(12) 0.0001(11) -0.0192(11)
F3 0.0753(16) 0.0590(15) 0.0583(15) 0.0379(13) 0.0024(12) -0.0087(12)
F4 0.0488(14) 0.0772(19) 0.142(3) 0.0052(14) 0.0069(16) -0.0610(19)
F5 0.0537(15) 0.146(3) 0.0539(16) 0.0173(17) 0.0108(12) 0.0054(17)
F6 0.0250(11) 0.099(2) 0.0819(18) 0.0004(12) 0.0006(11) -0.0133(15)
F7 0.0248(11) 0.113(2) 0.0690(16) 0.0083(12) 0.0049(10) -0.0303(15)
F8 0.0497(14) 0.0710(17) 0.0837(18) 0.0054(13) 0.0185(13) 0.0225(14)
F9 0.0495(14) 0.165(3) 0.0412(14) -0.0168(17) 0.0050(11) -0.0172(17)
F10 0.0755(16) 0.0603(15) 0.0385(12) 0.0123(13) -0.0023(11) 0.0165(11)
F11 0.0578(14) 0.0708(16) 0.0427(12) 0.0038(12) 0.0181(11) 0.0014(11)
F12 0.0867(18) 0.0477(14) 0.0571(14) -0.0257(13) 0.0058(13) 0.0053(11)
O1 0.0333(12) 0.0389(13) 0.0383(13) 0.0019(10) -0.0030(10) -0.0063(10)
O2 0.0510(15) 0.0351(13) 0.0414(14) -0.0051(11) 0.0071(11) 0.0086(11)
O3 0.0459(15) 0.0365(14) 0.0736(19) -0.0093(12) -0.0102(13) -0.0094(13)
O4 0.0406(14) 0.0623(18) 0.0629(18) 0.0001(13) -0.0095(13) 0.0226(15)
O5 0.0422(14) 0.0465(14) 0.0365(13) 0.0050(11) -0.0014(11) -0.0052(11)
O6 0.0569(17) 0.0443(16) 0.075(2) 0.0269(14) -0.0221(15) -0.0169(14)
O7 0.0539(15) 0.0361(13) 0.0333(13) 0.0084(11) 0.0047(11) -0.0071(10)
O8 0.0372(12) 0.0350(13) 0.0409(13) 0.0004(10) -0.0038(10) 0.0078(11)
N1 0.0329(13) 0.0197(12) 0.0197(12) -0.0021(10) 0.0023(10) -0.0010(9)
N2 0.0415(15) 0.0206(12) 0.0195(12) 0.0024(11) 0.0013(11) -0.0005(10)
N3 0.0278(13) 0.0221(13) 0.0499(17) -0.0015(11) -0.0008(12) 0.0034(12)
N4 0.0285(14) 0.0278(14) 0.0492(17) 0.0070(11) -0.0013(12) -0.0080(13)
C1 0.0361(17) 0.0246(15) 0.0193(14) 0.0008(13) 0.0038(12) 0.0029(12)
C2 0.0418(19) 0.0332(18) 0.0290(17) 0.0088(14) 0.0033(14) 0.0023(14)
C3 0.0350(18) 0.046(2) 0.0372(19) 0.0091(16) 0.0045(15) 0.0061(16)
C4 0.0314(17) 0.049(2) 0.0372(19) -0.0040(16) 0.0039(14) 0.0068(16)
C5 0.0367(17) 0.0307(17) 0.0297(17) -0.0050(14) 0.0021(14) 0.0043(13)
C6 0.0328(16) 0.0264(15) 0.0181(14) -0.0003(13) 0.0011(12) -0.0006(12)
C7 0.0348(16) 0.0219(14) 0.0150(13) -0.0019(12) 0.0023(12) -0.0002(11)
C8 0.0376(17) 0.0268(16) 0.0272(16) 0.0034(13) 0.0032(13) 0.0019(13)
C9 0.0372(18) 0.0372(18) 0.0332(17) 0.0017(15) 0.0066(14) 0.0012(14)
C10 0.0360(18) 0.0384(19) 0.0320(17) -0.0074(15) 0.0078(14) 0.0045(14)
C11 0.0420(18) 0.0270(16) 0.0277(16) -0.0077(14) 0.0045(14) 0.0032(13)
C12 0.0352(16) 0.0232(14) 0.0176(14) -0.0018(13) 0.0019(12) 0.0014(11)
C13 0.0388(17) 0.0194(14) 0.0262(15) -0.0042(13) 0.0052(13) -0.0037(12)
C14 0.0465(19) 0.0269(16) 0.0283(16) 0.0027(14) 0.0100(14) 0.0041(13)
C15 0.067(3) 0.0326(19) 0.040(2) 0.0007(18) 0.0146(18) 0.0018(16)
C16 0.067(3) 0.039(2) 0.048(2) -0.0007(19) 0.008(2) 0.0135(18)
C17 0.095(4) 0.038(2) 0.094(4) -0.000(2) 0.021(3) 0.025(2)
C18 0.0383(17) 0.0229(14) 0.0194(14) 0.0004(13) 0.0036(12) -0.0004(12)
C19 0.0433(19) 0.0278(16) 0.0337(17) 0.0029(14) 0.0065(15) -0.0030(14)
C20 0.0371(19) 0.041(2) 0.042(2) 0.0060(16) 0.0054(16) -0.0028(16)
C21 0.0376(18) 0.0383(19) 0.0383(19) -0.0050(15) 0.0007(15) -0.0019(15)
C22 0.0412(18) 0.0293(17) 0.0291(17) -0.0020(14) -0.0003(14) -0.0001(13)
C23 0.0394(17) 0.0242(15) 0.0172(14) 0.0010(13) 0.0015(12) 0.0004(12)
C24 0.0362(16) 0.0267(15) 0.0182(14) 0.0006(13) 0.0013(12) 0.0005(12)
C25 0.0450(19) 0.0295(17) 0.0264(16) 0.0061(14) 0.0034(14) -0.0005(13)
C26 0.0387(18) 0.041(2) 0.0329(18) 0.0070(15) 0.0059(15) -0.0027(15)
C27 0.0397(19) 0.045(2) 0.0316(18) -0.0042(16) 0.0031(15) -0.0024(15)
C28 0.0418(18) 0.0325(17) 0.0258(16) -0.0041(15) 0.0019(14) -0.0018(13)
C29 0.0369(17) 0.0265(15) 0.0182(14) 0.0034(13) 0.0034(12) 0.0004(12)
C30 0.0430(18) 0.0188(14) 0.0280(16) 0.0021(13) 0.0006(14) 0.0008(12)
C31 0.0445(18) 0.0258(16) 0.0253(16) 0.0038(14) -0.0009(14) -0.0014(13)
C32 0.063(2) 0.0289(18) 0.040(2) 0.0118(17) -0.0004(18) -0.0031(15)
C33 0.059(2) 0.0326(19) 0.041(2) -0.0009(17) 0.0098(17) -0.0107(16)
C34 0.066(3) 0.067(3) 0.070(3) -0.017(2) 0.016(2) -0.018(2)
C35 0.046(2) 0.043(2) 0.0331(18) 0.0072(17) 0.0047(16) -0.0039(16)
C36 0.0284(18) 0.066(3) 0.060(3) 0.0017(18) -0.0027(17) -0.014(2)
C37 0.0256(18) 0.084(3) 0.043(2) 0.0022(19) 0.0018(15) -0.017(2)
C38 0.052(2) 0.043(2) 0.0311(18) -0.0023(18) 0.0009(16) 0.0043(16)

loop_
_atom_type_symbol
_atom_type_description
_atom_type_scat_dispersion_real
_atom_type_scat_dispersion_imag
_atom_type_scat_source
C C 0.0033 0.0016
;
International Tables for Crystallography
(Vol. C, Tables 4.2.6.8 and 6.1.1.4)
;
H H 0.0000 0.0000
;
International Tables for Crystallography
(Vol. C, Table 6.1.1.4)
;
F F 0.0171 0.0103
;
International Tables for Crystallography
(Vol. C, Tables 4.2.6.8 and 6.1.1.4)
;
N N 0.0061 0.0033
;
International Tables for Crystallography
(Vol. C, Tables 4.2.6.8 and 6.1.1.4)
;
O O 0.0106 0.0060
;
International Tables for Crystallography
(Vol. C, Tables 4.2.6.8 and 6.1.1.4)
;
S S 0.1246 0.1234
;
International Tables for Crystallography
(Vol. C, Tables 4.2.6.8 and 6.1.1.4)
;

loop_
_geom_angle_atom_site_label_1
_geom_angle_atom_site_label_2
_geom_angle_atom_site_label_3
_geom_angle
_geom_angle_publ_flag
C1 S1 C12 102.89(15) yes
C18 S2 C29 103.05(15) yes
O1 S3 O2 118.65(14) yes
O1 S3 N3 108.42(14) yes
O1 S3 C35 103.93(15) yes
O2 S3 N3 116.64(15) yes
O2 S3 C35 104.69(16) yes
N3 S3 C35 102.26(16) yes
O3 S4 O4 118.91(17) yes
O3 S4 N3 116.77(15) yes
O3 S4 C36 103.61(19) yes
O4 S4 N3 108.33(15) yes
O4 S4 C36 104.55(18) yes
N3 S4 C36 102.39(16) yes
O5 S5 O6 118.85(16) yes
O5 S5 N4 109.16(15) yes
O5 S5 C37 103.37(17) yes
O6 S5 N4 116.79(16) yes
O6 S5 C37 104.71(19) yes
N4 S5 C37 101.29(16) yes
O7 S6 O8 118.88(14) yes
O7 S6 N4 116.46(15) yes
O7 S6 C38 104.35(16) yes
O8 S6 N4 108.45(14) yes
O8 S6 C38 104.25(16) yes
N4 S6 C38 102.18(16) yes
C6 N1 C7 124.2(2) yes
C6 N1 C13 116.6(2) yes
C7 N1 C13 118.4(2) yes
C23 N2 C24 124.5(2) yes
C23 N2 C30 118.4(3) yes
C24 N2 C30 116.6(3) yes
S3 N3 S4 124.76(18) yes
S5 N4 S6 124.57(18) yes
S1 C1 C2 115.5(2) yes
S1 C1 C6 123.5(2) yes
C2 C1 C6 121.0(3) yes
C1 C2 C3 120.6(3) yes
C2 C3 C4 119.1(3) yes
C3 C4 C5 121.5(3) yes
C4 C5 C6 121.2(3) yes
N1 C6 C1 122.2(3) yes
N1 C6 C5 121.2(3) yes
C1 C6 C5 116.6(3) yes
N1 C7 C8 121.4(3) yes
N1 C7 C12 121.9(3) yes
C8 C7 C12 116.7(3) yes
C7 C8 C9 120.9(3) yes
C8 C9 C10 121.6(3) yes
C9 C10 C11 119.2(3) yes
C10 C11 C12 120.3(3) yes
S1 C12 C7 123.9(2) yes
S1 C12 C11 114.8(2) yes
C7 C12 C11 121.3(3) yes
N1 C13 C14 112.7(2) yes
C13 C14 C15 109.0(3) yes
C14 C15 C16 114.8(3) yes
C15 C16 C17 111.0(3) yes
S2 C18 C19 114.8(2) yes
S2 C18 C23 124.1(2) yes
C19 C18 C23 121.0(3) yes
C18 C19 C20 120.7(3) yes
C19 C20 C21 119.1(3) yes
C20 C21 C22 121.1(3) yes
C21 C22 C23 121.4(3) yes
N2 C23 C18 121.7(3) yes
N2 C23 C22 121.6(3) yes
C18 C23 C22 116.6(3) yes
N2 C24 C25 121.4(3) yes
N2 C24 C29 122.2(3) yes
C25 C24 C29 116.4(3) yes
C24 C25 C26 121.0(3) yes
C25 C26 C27 122.2(3) yes
C26 C27 C28 118.7(3) yes
C27 C28 C29 120.4(3) yes
S2 C29 C24 123.4(2) yes
S2 C29 C28 115.3(2) yes
C24 C29 C28 121.3(3) yes
N2 C30 C31 112.7(2) yes
C30 C31 C32 110.7(2) yes
C31 C32 C33 114.5(3) yes
C32 C33 C34 113.1(4) yes
S3 C35 F1 111.3(2) yes
S3 C35 F2 111.3(3) yes
S3 C35 F3 109.2(2) yes
F1 C35 F2 108.5(3) yes
F1 C35 F3 108.6(3) yes
F2 C35 F3 107.9(3) yes
S4 C36 F4 112.1(3) yes
S4 C36 F5 111.2(3) yes
S4 C36 F6 110.3(3) yes
F4 C36 F5 108.8(4) yes
F4 C36 F6 107.4(3) yes
F5 C36 F6 106.8(3) yes
S5 C37 F7 108.7(3) yes
S5 C37 F8 111.4(3) yes
S5 C37 F9 110.8(3) yes
F7 C37 F8 108.5(3) yes
F7 C37 F9 108.2(3) yes
F8 C37 F9 109.1(3) yes
S6 C38 F10 110.9(3) yes
S6 C38 F11 111.4(2) yes
S6 C38 F12 110.1(2) yes
F10 C38 F11 107.7(3) yes
F10 C38 F12 107.8(3) yes
F11 C38 F12 108.7(3) yes
C1 C2 H1 119.695 no
C3 C2 H1 119.703 no
C2 C3 H2 120.437 no
C4 C3 H2 120.441 no
C3 C4 H3 119.276 no
C5 C4 H3 119.251 no
C4 C5 H4 119.393 no
C6 C5 H4 119.383 no
C7 C8 H5 119.557 no
C9 C8 H5 119.556 no
C8 C9 H6 119.193 no
C10 C9 H6 119.189 no
C9 C10 H7 120.406 no
C11 C10 H7 120.403 no
C10 C11 H8 119.853 no
C12 C11 H8 119.864 no
N1 C13 H9 109.050 no
N1 C13 H10 109.056 no
C14 C13 H9 109.055 no
C14 C13 H10 109.058 no
H9 C13 H10 107.814 no
C13 C14 H11 109.875 no
C13 C14 H12 109.878 no
C15 C14 H11 109.891 no
C15 C14 H12 109.875 no
H11 C14 H12 108.287 no
C14 C15 H13 108.572 no
C14 C15 H14 108.585 no
C16 C15 H13 108.576 no
C16 C15 H14 108.574 no
H13 C15 H14 107.549 no
C15 C16 H15 109.444 no
C15 C16 H16 109.441 no
C17 C16 H15 109.448 no
C17 C16 H16 109.459 no
H15 C16 H16 108.030 no
C16 C17 H17 109.474 no
C16 C17 H18 109.474 no
C16 C17 H19 109.473 no
H17 C17 H18 109.479 no
H17 C17 H19 109.464 no
H18 C17 H19 109.463 no
C18 C19 H20 119.648 no
C20 C19 H20 119.647 no
C19 C20 H21 120.465 no
C21 C20 H21 120.459 no
C20 C21 H22 119.428 no
C22 C21 H22 119.444 no
C21 C22 H23 119.279 no
C23 C22 H23 119.283 no
C24 C25 H24 119.509 no
C26 C25 H24 119.513 no
C25 C26 H25 118.909 no
C27 C26 H25 118.927 no
C26 C27 H26 120.649 no
C28 C27 H26 120.665 no
C27 C28 H27 119.788 no
C29 C28 H27 119.772 no
N2 C30 H28 109.044 no
N2 C30 H29 109.040 no
C31 C30 H28 109.043 no
C31 C30 H29 109.038 no
H28 C30 H29 107.811 no
C30 C31 H30 109.503 no
C30 C31 H31 109.505 no
C32 C31 H30 109.507 no
C32 C31 H31 109.503 no
H30 C31 H31 108.080 no
C31 C32 H32 108.635 no
C31 C32 H33 108.651 no
C33 C32 H32 108.630 no
C33 C32 H33 108.636 no
H32 C32 H33 107.579 no
C32 C33 H34 108.973 no
C32 C33 H35 108.962 no
C34 C33 H34 108.973 no
C34 C33 H35 108.965 no
H34 C33 H35 107.772 no
C33 C34 H36 109.471 no
C33 C34 H37 109.468 no
C33 C34 H38 109.474 no
H36 C34 H37 109.475 no
H36 C34 H38 109.473 no
H37 C34 H38 109.467 no

loop_
_geom_bond_atom_site_label_1
_geom_bond_atom_site_label_2
_geom_bond_distance
_geom_bond_publ_flag
S1 C1 1.714(3) yes
S1 C12 1.719(3) yes
S2 C18 1.712(3) yes
S2 C29 1.721(3) yes
S3 O1 1.432(2) yes
S3 O2 1.423(3) yes
S3 N3 1.578(3) yes
S3 C35 1.833(4) yes
S4 O3 1.423(3) yes
S4 O4 1.422(3) yes
S4 N3 1.577(3) yes
S4 C36 1.817(5) yes
S5 O5 1.427(2) yes
S5 O6 1.427(3) yes
S5 N4 1.579(3) yes
S5 C37 1.847(4) yes
S6 O7 1.422(3) yes
S6 O8 1.428(2) yes
S6 N4 1.574(3) yes
S6 C38 1.830(4) yes
F1 C35 1.322(4) yes
F2 C35 1.324(4) yes
F3 C35 1.328(4) yes
F4 C36 1.309(5) yes
F5 C36 1.328(5) yes
F6 C36 1.330(4) yes
F7 C37 1.333(4) yes
F8 C37 1.316(6) yes
F9 C37 1.320(5) yes
F10 C38 1.328(4) yes
F11 C38 1.329(5) yes
F12 C38 1.324(4) yes
N1 C6 1.393(4) yes
N1 C7 1.394(4) yes
N1 C13 1.483(4) yes
N2 C23 1.391(4) yes
N2 C24 1.395(4) yes
N2 C30 1.490(4) yes
C1 C2 1.406(5) yes
C1 C6 1.420(4) yes
C2 C3 1.367(5) yes
C3 C4 1.394(5) yes
C4 C5 1.374(5) yes
C5 C6 1.412(4) yes
C7 C8 1.409(4) yes
C7 C12 1.416(4) yes
C8 C9 1.371(5) yes
C9 C10 1.396(5) yes
C10 C11 1.362(5) yes
C11 C12 1.405(4) yes
C13 C14 1.521(4) yes
C14 C15 1.532(5) yes
C15 C16 1.495(5) yes
C16 C17 1.525(6) yes
C18 C19 1.401(5) yes
C18 C23 1.421(4) yes
C19 C20 1.367(5) yes
C20 C21 1.400(5) yes
C21 C22 1.374(5) yes
C22 C23 1.407(5) yes
C24 C25 1.413(5) yes
C24 C29 1.421(4) yes
C25 C26 1.366(5) yes
C26 C27 1.392(5) yes
C27 C28 1.373(5) yes
C28 C29 1.400(5) yes
C30 C31 1.526(4) yes
C31 C32 1.528(5) yes
C32 C33 1.522(5) yes
C33 C34 1.479(6) yes
C2 H1 0.950 no
C3 H2 0.950 no
C4 H3 0.950 no
C5 H4 0.950 no
C8 H5 0.950 no
C9 H6 0.950 no
C10 H7 0.950 no
C11 H8 0.950 no
C13 H9 0.990 no
C13 H10 0.990 no
C14 H11 0.990 no
C14 H12 0.990 no
C15 H13 0.990 no
C15 H14 0.990 no
C16 H15 0.990 no
C16 H16 0.990 no
C17 H17 0.980 no
C17 H18 0.980 no
C17 H19 0.980 no
C19 H20 0.950 no
C20 H21 0.950 no
C21 H22 0.950 no
C22 H23 0.950 no
C25 H24 0.950 no
C26 H25 0.950 no
C27 H26 0.950 no
C28 H27 0.950 no
C30 H28 0.990 no
C30 H29 0.990 no
C31 H30 0.990 no
C31 H31 0.990 no
C32 H32 0.990 no
C32 H33 0.990 no
C33 H34 0.990 no
C33 H35 0.990 no
C34 H36 0.980 no
C34 H37 0.980 no
C34 H38 0.980 no

loop_
_geom_contact_atom_site_label_1
_geom_contact_atom_site_label_2
_geom_contact_distance
_geom_contact_publ_flag
_geom_contact_site_symmetry_2
S1 N1 3.120(2) no .
S2 N2 3.123(3) no .
S3 F5 3.466(3) no .
S3 O3 3.142(3) no .
S4 F2 3.377(3) no .
S4 O2 3.159(3) no .
S5 F10 3.323(3) no .
S5 O7 3.146(2) no .
S6 F9 3.496(3) no .
S6 O6 3.124(3) no .
F1 O1 2.902(3) no .
F1 N3 3.003(4) no .
F2 O2 2.990(3) no .
F2 O3 3.021(4) no .
F2 N3 3.009(4) no .
F3 O1 2.999(3) no .
F3 O2 2.922(4) no .
F4 O4 2.919(5) no .
F4 N3 2.987(4) no .
F5 O2 3.097(4) no .
F5 O3 2.930(4) no .
F5 N3 3.021(4) no .
F6 O3 2.923(4) no .
F6 O4 2.996(4) no .
F7 O5 3.054(3) no .
F7 O6 2.877(4) no .
F8 O5 2.850(4) no .
F8 N4 3.063(4) no .
F9 O6 3.048(4) no .
F9 O7 3.309(4) no .
F9 N4 2.930(4) no .
F10 O6 3.087(4) no .
F10 O7 3.008(3) no .
F10 N4 2.960(4) no .
F11 O8 2.887(3) no .
F11 N4 3.032(4) no .
F12 O7 2.898(4) no .
F12 O8 3.050(3) no .
O2 O3 2.965(4) no .
O6 O7 2.891(4) no .
C1 C4 2.761(5) no .
C1 C7 2.941(4) no .
C2 C5 2.777(5) no .
C3 C6 2.834(5) no .
C5 C13 2.791(5) no .
C5 C14 3.308(4) no .
C6 C12 2.932(4) no .
C6 C14 3.221(4) no .
C7 C10 2.827(5) no .
C7 C14 3.282(4) no .
C8 C11 2.780(5) no .
C8 C13 2.833(4) no .
C8 C14 3.420(5) no .
C9 C12 2.752(4) no .
C18 C21 2.762(5) no .
C18 C24 2.936(4) no .
C19 C22 2.774(5) no .
C20 C23 2.831(5) no .
C22 C30 2.842(5) no .
C22 C31 3.473(5) no .
C23 C29 2.944(4) no .
C23 C31 3.318(4) no .
C24 C27 2.834(5) no .
C24 C31 3.221(4) no .
C25 C28 2.778(5) no .
C25 C30 2.800(5) no .
C25 C31 3.290(4) no .
C26 C29 2.750(5) no .
C31 C34 3.177(6) no .
S1 S2 2.9808(11) no .
S1 C18 3.559(3) no .
S2 S1 2.9808(11) no .
S2 O8 3.537(2) no 2_645
S2 C1 3.559(3) no .
S2 C12 3.554(3) no .
F1 F11 3.289(3) no 1_655
F1 F12 3.461(3) no 1_655
F1 O8 3.300(3) no 1_655
F1 C4 3.546(4) no 3_765
F1 C5 3.395(4) no 3_765
F2 C4 3.297(4) no 3_765
F2 C5 3.407(4) no 3_765
F3 F11 3.212(3) no 1_655
F3 F12 2.785(4) no 1_655
F3 C31 3.392(4) no 3_766
F3 C33 3.485(4) no 3_766
F3 C34 3.428(5) no 3_766
F3 C38 3.560(5) no 1_655
F4 C3 3.325(4) no 2_755
F5 C20 3.539(4) no 3_766
F5 C21 3.465(4) no 3_766
F6 F7 2.735(3) no .
F7 F6 2.735(3) no .
F7 C15 3.478(5) no .
F7 C17 3.508(6) no 4_565
F8 C10 3.305(4) no 2_655
F8 C27 3.229(4) no 2_655
F9 C10 3.299(4) no 3_665
F9 C15 3.521(5) no .
F10 C25 3.525(4) no 3_666
F10 C26 3.439(4) no .
F10 C26 3.255(4) no 3_666
F11 F1 3.289(3) no 1_455
F11 F3 3.212(3) no 1_455
F11 O1 3.341(3) no 1_455
F11 C25 3.412(4) no 3_666
F11 C26 3.507(4) no 3_666
F12 F1 3.461(3) no 1_455
F12 F3 2.785(4) no 1_455
F12 C14 3.302(4) no 3_665
F12 C16 3.442(4) no 3_665
O1 F11 3.341(3) no 1_655
O1 N2 3.516(3) no 3_766
O1 C2 3.379(4) no 2_755
O1 C18 3.408(4) no 3_766
O1 C23 3.214(4) no 3_766
O2 C21 3.239(4) no .
O2 C22 3.579(4) no .
O2 C22 3.407(4) no 3_766
O3 C5 3.236(4) no .
O4 C19 3.550(4) no 2_755
O4 C20 3.412(5) no 2_755
O5 C10 3.422(4) no 2_655
O5 C11 3.491(4) no 2_655
O5 C27 3.458(4) no 3_666
O5 C32 3.559(4) no .
O6 C8 3.575(4) no .
O6 C25 3.415(4) no .
O6 C30 3.524(4) no .
O7 C8 3.310(4) no .
O7 C8 3.296(4) no 3_665
O7 C9 3.205(4) no .
O7 C9 3.400(4) no 3_665
O8 S2 3.537(2) no 2_655
O8 F1 3.300(3) no 1_455
O8 C7 3.288(4) no 3_665
O8 C12 3.389(4) no 3_665
O8 C28 3.361(4) no 2_655
N1 N2 3.223(3) no .
N1 C23 3.525(4) no .
N1 C24 3.581(4) no .
N2 O1 3.516(3) no 3_766
N2 N1 3.223(3) no .
N2 C7 3.568(4) no .
N2 C13 3.572(4) no .
N3 C19 3.555(4) no 2_755
N4 C11 3.417(4) no 2_655
C1 S2 3.559(3) no .
C1 C18 3.265(4) no .
C1 C19 3.556(4) no .
C2 O1 3.379(4) no 2_745
C2 C19 3.406(4) no .
C3 F4 3.325(4) no 2_745
C4 F1 3.546(4) no 3_765
C4 F2 3.297(4) no 3_765
C5 F1 3.395(4) no 3_765
C5 F2 3.407(4) no 3_765
C5 O3 3.236(4) no .
C5 C22 3.598(4) no .
C6 C18 3.529(4) no .
C6 C23 3.357(4) no .
C7 O8 3.288(4) no 3_665
C7 N2 3.568(4) no .
C7 C24 3.362(4) no .
C8 O6 3.575(4) no .
C8 O7 3.310(4) no .
C8 O7 3.296(4) no 3_665
C9 O7 3.205(4) no .
C9 O7 3.400(4) no 3_665
C10 F8 3.305(4) no 2_645
C10 F9 3.299(4) no 3_665
C10 O5 3.422(4) no 2_645
C11 O5 3.491(4) no 2_645
C11 N4 3.417(4) no 2_645
C11 C28 3.509(4) no .
C11 C28 3.597(5) no 4_554
C12 S2 3.554(3) no .
C12 O8 3.389(4) no 3_665
C12 C29 3.303(4) no .
C13 N2 3.572(4) no .
C13 C30 3.337(4) no .
C14 F12 3.302(4) no 3_665
C15 F7 3.478(5) no .
C15 F9 3.521(5) no .
C16 F12 3.442(4) no 3_665
C17 F7 3.508(6) no 4_564
C18 S1 3.559(3) no .
C18 O1 3.408(4) no 3_766
C18 C1 3.265(4) no .
C18 C6 3.529(4) no .
C19 O4 3.550(4) no 2_745
C19 N3 3.555(4) no 2_745
C19 C1 3.556(4) no .
C19 C2 3.406(4) no .
C20 F5 3.539(4) no 3_766
C20 O4 3.412(5) no 2_745
C21 F5 3.465(4) no 3_766
C21 O2 3.239(4) no .
C22 O2 3.579(4) no .
C22 O2 3.407(4) no 3_766
C22 C5 3.598(4) no .
C23 O1 3.214(4) no 3_766
C23 N1 3.525(4) no .
C23 C6 3.357(4) no .
C24 N1 3.581(4) no .
C24 C7 3.362(4) no .
C25 F10 3.525(4) no 3_666
C25 F11 3.412(4) no 3_666
C25 O6 3.415(4) no .
C26 F10 3.439(4) no .
C26 F10 3.255(4) no 3_666
C26 F11 3.507(4) no 3_666
C27 F8 3.229(4) no 2_645
C27 O5 3.458(4) no 3_666
C28 O8 3.361(4) no 2_645
C28 C11 3.509(4) no .
C28 C11 3.597(5) no 4_555
C29 C12 3.303(4) no .
C30 O6 3.524(4) no .
C30 C13 3.337(4) no .
C31 F3 3.392(4) no 3_766
C32 O5 3.559(4) no .
C33 F3 3.485(4) no 3_766
C34 F3 3.428(5) no 3_766
C38 F3 3.560(5) no 1_455
S1 H1 2.7121 no .
S1 H8 2.7027 no .
S2 H20 2.6906 no .
S2 H27 2.7076 no .
N1 H4 2.6248 no .
N1 H5 2.6285 no .
N1 H11 2.8128 no .
N1 H12 2.6198 no .
N2 H23 2.6256 no .
N2 H24 2.6329 no .
N2 H30 2.8735 no .
N2 H31 2.5793 no .
C1 H2 3.2697 no .
C1 H4 3.2739 no .
C2 H3 3.2342 no .
C3 H4 3.2653 no .
C4 H1 3.2408 no .
C5 H2 3.2690 no .
C5 H9 2.4554 no .
C5 H12 2.8523 no .
C6 H1 3.3130 no .
C6 H3 3.2791 no .
C6 H9 2.5483 no .
C6 H10 3.2329 no .
C6 H12 2.9299 no .
C7 H6 3.2711 no .
C7 H8 3.3112 no .
C7 H9 3.2384 no .
C7 H10 2.5630 no .
C7 H11 3.1685 no .
C7 H12 3.5102 no .
C8 H7 3.2695 no .
C8 H10 2.4786 no .
C8 H11 2.9865 no .
C9 H8 3.2411 no .
C10 H5 3.2676 no .
C11 H6 3.2318 no .
C12 H5 3.2703 no .
C12 H7 3.2622 no .
C13 H4 2.4286 no .
C13 H5 2.4795 no .
C13 H13 2.6155 no .
C13 H14 2.6853 no .
C14 H4 2.8314 no .
C14 H5 2.9581 no .
C14 H15 2.7324 no .
C14 H16 2.7653 no .
C15 H4 3.3887 no .
C15 H9 2.5587 no .
C15 H10 2.7667 no .
C15 H17 2.6858 no .
C15 H18 3.3285 no .
C15 H19 2.6839 no .
C16 H11 2.7351 no .
C16 H12 2.7982 no .
C17 H13 2.6391 no .
C17 H14 2.6740 no .
C18 H21 3.2657 no .
C18 H23 3.2710 no .
C19 H22 3.2390 no .
C20 H23 3.2669 no .
C21 H20 3.2455 no .
C22 H21 3.2704 no .
C22 H29 2.4705 no .
C22 H30 3.0817 no .
C23 H20 3.3097 no .
C23 H22 3.2771 no .
C23 H28 3.2340 no .
C23 H29 2.5582 no .
C23 H30 3.2687 no .
C23 H31 3.4670 no .
C24 H25 3.2692 no .
C24 H27 3.3122 no .
C24 H28 2.5615 no .
C24 H29 3.2427 no .
C24 H31 2.9011 no .
C25 H26 3.2663 no .
C25 H28 2.4820 no .
C25 H31 2.8522 no .
C25 H33 3.5959 no .
C26 H27 3.2400 no .
C27 H24 3.2629 no .
C28 H25 3.2319 no .
C29 H24 3.2746 no .
C29 H26 3.2689 no .
C30 H23 2.4838 no .
C30 H24 2.4398 no .
C30 H32 2.6733 no .
C30 H33 2.6928 no .
C31 H23 2.9934 no .
C31 H24 2.8161 no .
C31 H34 3.3889 no .
C31 H35 2.6932 no .
C31 H37 3.5317 no .
C31 H38 2.8627 no .
C32 H24 3.2618 no .
C32 H28 2.5500 no .
C32 H29 2.8580 no .
C32 H36 3.3424 no .
C32 H37 2.7027 no .
C32 H38 2.6972 no .
C33 H30 2.7595 no .
C33 H31 2.7779 no .
C34 H30 2.8794 no .
C34 H31 3.5483 no .
C34 H32 2.6314 no .
C34 H33 3.3254 no .
H1 H2 2.3186 no .
H2 H3 2.3401 no .
H3 H4 2.3045 no .
H4 H9 1.8874 no .
H4 H10 3.3444 no .
H4 H12 2.4889 no .
H4 H14 2.8982 no .
H5 H6 2.3032 no .
H5 H9 3.3803 no .
H5 H10 1.9110 no .
H5 H11 2.4949 no .
H6 H7 2.3406 no .
H7 H8 2.3158 no .
H9 H11 2.8611 no .
H9 H12 2.4628 no .
H9 H13 2.7020 no .
H9 H14 2.3875 no .
H10 H11 2.3091 no .
H10 H12 2.8632 no .
H10 H13 2.5346 no .
H10 H14 3.1207 no .
H11 H13 2.4138 no .
H11 H14 2.8742 no .
H11 H15 2.5470 no .
H11 H16 3.0293 no .
H12 H13 2.8730 no .
H12 H14 2.3619 no .
H12 H15 3.0769 no .
H12 H16 2.6511 no .
H13 H15 2.3643 no .
H13 H16 2.8430 no .
H13 H17 2.4595 no .
H13 H18 3.5355 no .
H13 H19 2.9198 no .
H14 H15 2.8435 no .
H14 H16 2.3374 no .
H14 H17 2.9754 no .
H14 H18 3.5601 no .
H14 H19 2.4942 no .
H15 H17 2.3748 no .
H15 H18 2.3665 no .
H15 H19 2.8649 no .
H16 H17 2.8648 no .
H16 H18 2.3651 no .
H16 H19 2.3764 no .
H20 H21 2.3182 no .
H21 H22 2.3481 no .
H22 H23 2.3054 no .
H23 H28 3.3777 no .
H23 H29 1.9045 no .
H23 H30 2.5346 no .
H24 H25 2.2929 no .
H24 H28 1.9175 no .
H24 H29 3.3629 no .
H24 H31 2.5252 no .
H24 H33 2.7180 no .
H25 H26 2.3355 no .
H26 H27 2.3293 no .
H28 H30 2.8494 no .
H28 H31 2.5096 no .
H28 H32 2.6992 no .
H28 H33 2.3700 no .
H29 H30 2.2746 no .
H29 H31 2.8511 no .
H29 H32 2.6757 no .
H29 H33 3.1993 no .
H30 H32 2.3893 no .
H30 H33 2.8695 no .
H30 H35 2.9306 no .
H30 H37 3.2191 no .
H30 H38 2.3075 no .
H31 H32 2.8692 no .
H31 H33 2.3745 no .
H31 H35 2.5403 no .
H31 H38 3.2116 no .
H32 H34 2.4231 no .
H32 H35 2.8563 no .
H32 H36 3.5398 no .
H32 H37 2.4587 no .
H32 H38 2.8798 no .
H33 H34 2.2766 no .
H33 H35 2.4266 no .
H33 H37 3.5256 no .
H34 H36 2.3165 no .
H34 H37 2.3273 no .
H34 H38 2.8259 no .
H35 H36 2.3123 no .
H35 H37 2.8259 no .
H35 H38 2.3315 no .
S1 H27 3.4354 no 4_554
S2 H1 3.4213 no 4_555
S3 H1 3.2562 no 2_755
S3 H30 3.4560 no 3_766
S4 H14 3.3316 no .
S4 H20 3.4754 no 2_755
S5 H7 3.5856 no 2_655
S5 H8 3.3316 no 2_655
S5 H33 3.2064 no .
S6 H11 3.4833 no 3_665
S6 H27 3.2249 no 2_655
F1 H12 2.8681 no 3_765
F1 H20 3.4788 no 2_755
F2 H3 2.9817 no .
F2 H3 3.0717 no 3_765
F2 H4 3.2616 no 3_765
F2 H12 3.2850 no 3_765
F3 H12 3.1028 no 3_765
F3 H16 2.9010 no 3_765
F3 H30 3.0492 no 3_766
F3 H31 2.8968 no 3_766
F3 H35 2.8449 no 3_766
F3 H36 3.5608 no 3_766
F3 H38 2.8173 no 3_766
F4 H2 2.5390 no 2_755
F4 H18 3.3183 no 4_565
F4 H19 2.9762 no 4_565
F4 H21 3.3105 no 2_755
F4 H36 2.8743 no 4_564
F4 H37 3.5379 no 4_564
F5 H21 3.4136 no 3_766
F5 H22 3.2612 no 3_766
F5 H23 3.0286 no .
F5 H29 3.0229 no .
F5 H30 3.3045 no .
F5 H32 2.9567 no .
F5 H37 3.3479 no .
F6 H9 3.3435 no .
F6 H13 3.2282 no .
F6 H14 3.1759 no .
F6 H18 2.9843 no 4_565
F6 H19 3.5048 no 4_565
F6 H29 3.0803 no .
F6 H32 2.8370 no .
F6 H36 3.4561 no 4_564
F7 H10 3.4970 no .
F7 H13 2.5132 no .
F7 H17 3.4820 no .
F7 H18 2.6000 no 4_565
F7 H32 3.4454 no .
F7 H34 3.2292 no 4_564
F8 H7 2.6608 no 2_655
F8 H15 3.4691 no 4_565
F8 H18 3.1581 no 4_565
F8 H26 2.5897 no 2_655
F8 H34 3.0062 no 4_564
F9 H7 3.0200 no 3_665
F9 H13 2.6558 no .
F9 H15 3.5173 no .
F9 H17 3.2848 no .
F9 H26 3.1853 no 2_655
F10 H6 3.5940 no .
F10 H24 3.5130 no .
F10 H24 3.4623 no 3_666
F10 H25 2.6765 no .
F10 H25 2.9680 no 3_666
F11 H31 2.9012 no 3_666
F12 H6 3.2260 no .
F12 H11 2.8318 no 3_665
F12 H12 2.9474 no 3_665
F12 H15 3.0175 no 3_665
F12 H16 3.0641 no 3_665
F12 H31 3.3901 no 3_666
F12 H35 2.8592 no 3_666
O1 H1 2.4534 no 2_755
O1 H30 3.3871 no 3_766
O1 H31 3.2525 no 3_766
O2 H22 2.4439 no .
O2 H23 3.1376 no .
O2 H23 3.3340 no 3_766
O2 H30 2.8499 no 3_766
O2 H38 3.3922 no 3_766
O3 H3 3.4283 no .
O3 H4 2.4418 no .
O3 H9 2.8673 no .
O3 H14 2.8970 no .
O3 H23 3.3211 no .
O3 H29 3.5007 no .
O4 H2 3.0341 no 3_765
O4 H14 3.0399 no .
O4 H19 3.0832 no .
O4 H20 2.9838 no 2_755
O4 H21 2.7082 no 2_755
O4 H37 3.2237 no 4_564
O5 H7 2.7517 no 2_655
O5 H8 2.8882 no 2_655
O5 H17 3.3322 no 4_565
O5 H26 2.7865 no 3_666
O5 H33 2.7243 no .
O6 H5 2.8609 no .
O6 H10 2.8201 no .
O6 H24 2.6340 no .
O6 H28 2.5489 no .
O6 H33 2.8451 no .
O7 H5 2.7361 no .
O7 H5 3.3442 no 3_665
O7 H6 2.5123 no .
O7 H6 3.5092 no 3_665
O7 H11 2.9789 no 3_665
O8 H11 3.3991 no 3_665
O8 H12 3.4439 no 3_665
O8 H27 2.4455 no 2_655
N1 H28 3.4442 no .
N1 H29 3.5118 no .
N2 H9 3.3981 no .
N2 H10 3.4169 no .
N3 H1 2.9821 no 2_755
N3 H20 2.7439 no 2_755
N4 H8 2.6238 no 2_655
N4 H27 2.9985 no 2_655
C2 H20 3.4396 no .
C2 H20 3.3341 no 4_554
C3 H20 3.2420 no 4_554
C9 H15 3.5540 no 3_665
C10 H15 3.4547 no 3_665
C11 H26 3.4891 no 4_554
C11 H27 3.2045 no 4_554
C12 H27 3.3138 no 4_554
C13 H28 2.9842 no .
C13 H29 3.0189 no .
C16 H35 3.3096 no 1_554
C16 H36 3.2866 no 1_554
C17 H32 3.3527 no 4_564
C17 H34 3.5322 no 4_564
C17 H36 3.1601 no 1_554
C17 H37 3.4953 no 4_564
C18 H1 3.2992 no 4_555
C19 H1 3.5648 no .
C19 H1 3.2623 no 4_555
C19 H2 3.4784 no 4_555
C20 H37 3.2512 no 3_766
C20 H38 3.3091 no 3_766
C21 H38 3.2049 no 3_766
C27 H8 3.1941 no 4_555
C28 H8 3.2645 no 4_555
C30 H9 2.9981 no .
C30 H10 2.9733 no .
C32 H17 3.4700 no 4_565
C33 H16 3.2728 no 1_556
C33 H17 3.3341 no 4_565
C34 H16 3.2137 no 1_556
C34 H18 3.5125 no 1_556
C34 H21 2.9036 no 3_766
C34 H22 3.3380 no 3_766
C35 H12 3.2860 no 3_765
C36 H29 3.5499 no .
C36 H32 3.4301 no .
C37 H7 3.5753 no 2_655
C37 H13 3.1194 no .
C37 H18 3.3676 no 4_565
C37 H26 3.4106 no 2_655
C37 H34 3.5433 no 4_564
C38 H31 3.5186 no 3_666
H1 S2 3.4213 no 4_554
H1 S3 3.2562 no 2_745
H1 O1 2.4534 no 2_745
H1 N3 2.9821 no 2_745
H1 C18 3.2992 no 4_554
H1 C19 3.5648 no .
H1 C19 3.2623 no 4_554
H1 H20 3.3373 no .
H1 H20 3.2426 no 4_554
H2 F4 2.5390 no 2_745
H2 O4 3.0341 no 3_765
H2 C19 3.4784 no 4_554
H2 H20 3.0759 no 4_554
H3 F2 2.9817 no .
H3 F2 3.0717 no 3_765
H3 O3 3.4283 no .
H4 F2 3.2616 no 3_765
H4 O3 2.4418 no .
H5 O6 2.8609 no .
H5 O7 2.7361 no .
H5 O7 3.3442 no 3_665
H5 H28 3.4279 no .
H6 F10 3.5940 no .
H6 F12 3.2260 no .
H6 O7 2.5123 no .
H6 O7 3.5092 no 3_665
H6 H11 2.9654 no 3_665
H6 H15 2.9553 no 3_665
H7 S5 3.5856 no 2_645
H7 F8 2.6608 no 2_645
H7 F9 3.0200 no 3_665
H7 O5 2.7517 no 2_645
H7 C37 3.5753 no 2_645
H7 H15 2.7672 no 3_665
H7 H17 3.5389 no 3_665
H8 S5 3.3316 no 2_645
H8 O5 2.8882 no 2_645
H8 N4 2.6238 no 2_645
H8 C27 3.1941 no 4_554
H8 C28 3.2645 no 4_554
H8 H26 2.9958 no 4_554
H8 H27 3.4577 no .
H8 H27 3.1270 no 4_554
H9 F6 3.3435 no .
H9 O3 2.8673 no .
H9 N2 3.3981 no .
H9 C30 2.9981 no .
H9 H23 3.4357 no .
H9 H28 2.8829 no .
H9 H29 2.4196 no .
H10 F7 3.4970 no .
H10 O6 2.8201 no .
H10 N2 3.4169 no .
H10 C30 2.9733 no .
H10 H24 3.5663 no .
H10 H28 2.3656 no .
H10 H29 2.8719 no .
H11 S6 3.4833 no 3_665
H11 F12 2.8318 no 3_665
H11 O7 2.9789 no 3_665
H11 O8 3.3991 no 3_665
H11 H6 2.9654 no 3_665
H12 F1 2.8681 no 3_765
H12 F2 3.2850 no 3_765
H12 F3 3.1028 no 3_765
H12 F12 2.9474 no 3_665
H12 O8 3.4439 no 3_665
H12 C35 3.2860 no 3_765
H13 F6 3.2282 no .
H13 F7 2.5132 no .
H13 F9 2.6558 no .
H13 C37 3.1194 no .
H14 S4 3.3316 no .
H14 F6 3.1759 no .
H14 O3 2.8970 no .
H14 O4 3.0399 no .
H15 F8 3.4691 no 4_564
H15 F9 3.5173 no .
H15 F12 3.0175 no 3_665
H15 C9 3.5540 no 3_665
H15 C10 3.4547 no 3_665
H15 H6 2.9553 no 3_665
H15 H7 2.7672 no 3_665
H15 H35 3.1781 no 1_554
H16 F3 2.9010 no 3_765
H16 F12 3.0641 no 3_665
H16 C33 3.2728 no 1_554
H16 C34 3.2137 no 1_554
H16 H34 3.5363 no 1_554
H16 H35 2.6250 no 1_554
H16 H36 2.6115 no 1_554
H16 H38 3.3673 no 1_554
H17 F7 3.4820 no .
H17 F9 3.2848 no .
H17 O5 3.3322 no 4_564
H17 C32 3.4700 no 4_564
H17 C33 3.3341 no 4_564
H17 H7 3.5389 no 3_665
H17 H32 2.9860 no 4_564
H17 H33 3.5104 no 4_564
H17 H34 2.6748 no 4_564
H17 H37 3.1651 no 4_564
H18 F4 3.3183 no 4_564
H18 F6 2.9843 no 4_564
H18 F7 2.6000 no 4_564
H18 F8 3.1581 no 4_564
H18 C34 3.5125 no 1_554
H18 C37 3.3676 no 4_564
H18 H32 3.1903 no 4_564
H18 H34 3.3163 no 1_554
H18 H35 3.5238 no 1_554
H18 H36 2.6746 no 1_554
H19 F4 2.9762 no 4_564
H19 F6 3.5048 no 4_564
H19 O4 3.0832 no .
H19 H32 3.3275 no 4_564
H19 H36 3.1351 no 1_554
H19 H37 2.9596 no 4_564
H20 S4 3.4754 no 2_745
H20 F1 3.4788 no 2_745
H20 O4 2.9838 no 2_745
H20 N3 2.7439 no 2_745
H20 C2 3.4396 no .
H20 C2 3.3341 no 4_555
H20 C3 3.2420 no 4_555
H20 H1 3.3373 no .
H20 H1 3.2426 no 4_555
H20 H2 3.0759 no 4_555
H21 F4 3.3105 no 2_745
H21 F5 3.4136 no 3_766
H21 O4 2.7082 no 2_745
H21 C34 2.9036 no 3_766
H21 H36 3.0947 no 3_766
H21 H37 2.4081 no 3_766
H21 H38 2.7565 no 3_766
H22 F5 3.2612 no 3_766
H22 O2 2.4439 no .
H22 C34 3.3380 no 3_766
H22 H30 3.1308 no 3_766
H22 H37 3.3426 no 3_766
H22 H38 2.5295 no 3_766
H23 F5 3.0286 no .
H23 O2 3.1376 no .
H23 O2 3.3340 no 3_766
H23 O3 3.3211 no .
H23 H9 3.4357 no .
H24 F10 3.5130 no .
H24 F10 3.4623 no 3_666
H24 O6 2.6340 no .
H24 H10 3.5663 no .
H25 F10 2.6765 no .
H25 F10 2.9680 no 3_666
H25 H25 3.3989 no 3_666
H26 F8 2.5897 no 2_645
H26 F9 3.1853 no 2_645
H26 O5 2.7865 no 3_666
H26 C11 3.4891 no 4_555
H26 C37 3.4106 no 2_645
H26 H8 2.9958 no 4_555
H27 S1 3.4354 no 4_555
H27 S6 3.2249 no 2_645
H27 O8 2.4455 no 2_645
H27 N4 2.9985 no 2_645
H27 C11 3.2045 no 4_555
H27 C12 3.3138 no 4_555
H27 H8 3.4577 no .
H27 H8 3.1270 no 4_555
H28 O6 2.5489 no .
H28 N1 3.4442 no .
H28 C13 2.9842 no .
H28 H5 3.4279 no .
H28 H9 2.8829 no .
H28 H10 2.3656 no .
H29 F5 3.0229 no .
H29 F6 3.0803 no .
H29 O3 3.5007 no .
H29 N1 3.5118 no .
H29 C13 3.0189 no .
H29 C36 3.5499 no .
H29 H9 2.4196 no .
H29 H10 2.8719 no .
H30 S3 3.4560 no 3_766
H30 F3 3.0492 no 3_766
H30 F5 3.3045 no .
H30 O1 3.3871 no 3_766
H30 O2 2.8499 no 3_766
H30 H22 3.1308 no 3_766
H31 F3 2.8968 no 3_766
H31 F11 2.9012 no 3_666
H31 F12 3.3901 no 3_666
H31 O1 3.2525 no 3_766
H31 C38 3.5186 no 3_666
H32 F5 2.9567 no .
H32 F6 2.8370 no .
H32 F7 3.4454 no .
H32 C17 3.3527 no 4_565
H32 C36 3.4301 no .
H32 H17 2.9860 no 4_565
H32 H18 3.1903 no 4_565
H32 H19 3.3275 no 4_565
H33 S5 3.2064 no .
H33 O5 2.7243 no .
H33 O6 2.8451 no .
H33 H17 3.5104 no 4_565
H34 F7 3.2292 no 4_565
H34 F8 3.0062 no 4_565
H34 C17 3.5322 no 4_565
H34 C37 3.5434 no 4_565
H34 H16 3.5363 no 1_556
H34 H17 2.6748 no 4_565
H34 H18 3.3163 no 1_556
H35 F3 2.8449 no 3_766
H35 F12 2.8592 no 3_666
H35 C16 3.3096 no 1_556
H35 H15 3.1781 no 1_556
H35 H16 2.6250 no 1_556
H35 H18 3.5238 no 1_556
H36 F3 3.5608 no 3_766
H36 F4 2.8743 no 4_565
H36 F6 3.4561 no 4_565
H36 C16 3.2866 no 1_556
H36 C17 3.1601 no 1_556
H36 H16 2.6115 no 1_556
H36 H18 2.6746 no 1_556
H36 H19 3.1351 no 1_556
H36 H21 3.0947 no 3_766
H37 F4 3.5379 no 4_565
H37 F5 3.3479 no .
H37 O4 3.2237 no 4_565
H37 C17 3.4953 no 4_565
H37 C20 3.2512 no 3_766
H37 H17 3.1651 no 4_565
H37 H19 2.9596 no 4_565
H37 H21 2.4081 no 3_766
H37 H22 3.3426 no 3_766
H38 F3 2.8173 no 3_766
H38 O2 3.3922 no 3_766
H38 C20 3.3091 no 3_766
H38 C21 3.2049 no 3_766
H38 H16 3.3673 no 1_556
H38 H21 2.7565 no 3_766
H38 H22 2.5295 no 3_766

loop_
_geom_torsion_atom_site_label_1
_geom_torsion_atom_site_label_2
_geom_torsion_atom_site_label_3
_geom_torsion_atom_site_label_4
_geom_torsion
_geom_torsion_publ_flag
C1 S1 C12 C7 -8.8(2) no
C1 S1 C12 C11 171.21(17) no
C12 S1 C1 C2 -171.29(18) no
C12 S1 C1 C6 9.6(2) no
C18 S2 C29 C24 7.7(2) no
C18 S2 C29 C28 -172.23(18) no
C29 S2 C18 C19 173.56(18) no
C29 S2 C18 C23 -5.6(2) no
O1 S3 N3 S4 -160.7(2) no
O1 S3 C35 F1 -52.4(2) no
O1 S3 C35 F2 -173.5(2) no
O1 S3 C35 F3 67.4(2) no
O2 S3 N3 S4 -23.6(3) no
O2 S3 C35 F1 -177.6(2) no
O2 S3 C35 F2 61.3(2) no
O2 S3 C35 F3 -57.7(2) no
N3 S3 C35 F1 60.3(2) no
N3 S3 C35 F2 -60.8(2) no
N3 S3 C35 F3 -179.8(2) no
C35 S3 N3 S4 89.9(2) no
O3 S4 N3 S3 -17.6(3) no
O3 S4 C36 F4 -179.3(2) no
O3 S4 C36 F5 58.7(3) no
O3 S4 C36 F6 -59.6(3) no
O4 S4 N3 S3 -155.1(2) no
O4 S4 C36 F4 -54.1(3) no
O4 S4 C36 F5 -176.1(2) no
O4 S4 C36 F6 65.6(3) no
N3 S4 C36 F4 58.9(3) no
N3 S4 C36 F5 -63.2(3) no
N3 S4 C36 F6 178.5(2) no
C36 S4 N3 S3 94.8(3) no
O5 S5 N4 S6 -149.1(2) no
O5 S5 C37 F7 73.8(3) no
O5 S5 C37 F8 -45.8(2) no
O5 S5 C37 F9 -167.5(2) no
O6 S5 N4 S6 -10.7(3) no
O6 S5 C37 F7 -51.3(3) no
O6 S5 C37 F8 -170.9(2) no
O6 S5 C37 F9 67.4(3) no
N4 S5 C37 F7 -173.2(2) no
N4 S5 C37 F8 67.2(2) no
N4 S5 C37 F9 -54.5(3) no
C37 S5 N4 S6 102.3(2) no
O7 S6 N4 S5 -23.1(3) no
O7 S6 C38 F10 65.0(2) no
O7 S6 C38 F11 -175.0(2) no
O7 S6 C38 F12 -54.3(3) no
O8 S6 N4 S5 -160.4(2) no
O8 S6 C38 F10 -169.6(2) no
O8 S6 C38 F11 -49.6(2) no
O8 S6 C38 F12 71.1(3) no
N4 S6 C38 F10 -56.7(3) no
N4 S6 C38 F11 63.3(2) no
N4 S6 C38 F12 -176.0(2) no
C38 S6 N4 S5 89.9(2) no
C6 N1 C7 C8 -169.9(2) no
C6 N1 C7 C12 9.5(4) no
C7 N1 C6 C1 -8.6(4) no
C7 N1 C6 C5 170.6(2) no
C6 N1 C13 C14 83.3(3) no
C13 N1 C6 C1 -178.5(2) no
C13 N1 C6 C5 0.7(4) no
C7 N1 C13 C14 -87.2(3) no
C13 N1 C7 C8 -0.1(4) no
C13 N1 C7 C12 179.2(2) no
C23 N2 C24 C25 171.4(2) no
C23 N2 C24 C29 -7.6(4) no
C24 N2 C23 C18 9.9(4) no
C24 N2 C23 C22 -170.5(2) no
C23 N2 C30 C31 -90.1(3) no
C30 N2 C23 C18 -178.4(2) no
C30 N2 C23 C22 1.1(4) no
C24 N2 C30 C31 82.2(3) no
C30 N2 C24 C25 -0.4(4) no
C30 N2 C24 C29 -179.3(2) no
S1 C1 C2 C3 -178.96(19) no
S1 C1 C6 N1 -2.4(4) no
S1 C1 C6 C5 178.40(17) no
C2 C1 C6 N1 178.6(2) no
C2 C1 C6 C5 -0.7(4) no
C6 C1 C2 C3 0.2(4) no
C1 C2 C3 C4 0.7(5) no
C2 C3 C4 C5 -1.1(5) no
C3 C4 C5 C6 0.6(5) no
C4 C5 C6 N1 -179.0(3) no
C4 C5 C6 C1 0.3(4) no
N1 C7 C8 C9 179.0(2) no
N1 C7 C12 S1 0.7(4) no
N1 C7 C12 C11 -179.4(2) no
C8 C7 C12 S1 -180.0(2) no
C8 C7 C12 C11 0.0(4) no
C12 C7 C8 C9 -0.4(4) no
C7 C8 C9 C10 0.2(4) no
C8 C9 C10 C11 0.3(5) no
C9 C10 C11 C12 -0.6(4) no
C10 C11 C12 S1 -179.5(2) no
C10 C11 C12 C7 0.5(4) no
N1 C13 C14 C15 -166.2(2) no
C13 C14 C15 C16 -175.4(3) no
C14 C15 C16 C17 177.7(3) no
S2 C18 C19 C20 -178.7(2) no
S2 C18 C23 N2 -2.2(4) no
S2 C18 C23 C22 178.20(17) no
C19 C18 C23 N2 178.7(2) no
C19 C18 C23 C22 -0.9(4) no
C23 C18 C19 C20 0.5(4) no
C18 C19 C20 C21 0.5(5) no
C19 C20 C21 C22 -1.1(5) no
C20 C21 C22 C23 0.7(5) no
C21 C22 C23 N2 -179.3(3) no
C21 C22 C23 C18 0.3(4) no
N2 C24 C25 C26 -177.2(2) no
N2 C24 C29 S2 -2.4(4) no
N2 C24 C29 C28 177.6(2) no
C25 C24 C29 S2 178.6(2) no
C25 C24 C29 C28 -1.4(4) no
C29 C24 C25 C26 1.8(4) no
C24 C25 C26 C27 -1.0(5) no
C25 C26 C27 C28 -0.5(5) no
C26 C27 C28 C29 0.9(4) no
C27 C28 C29 S2 180.0(2) no
C27 C28 C29 C24 0.0(4) no
N2 C30 C31 C32 -158.6(2) no
C30 C31 C32 C33 -178.7(3) no
C31 C32 C33 C34 72.0(4) no
